data_7113925
loop_
_publ_author_name
'Tan, Yan-Xi'
'He, Yan-Ping'
'Zhang, Jian'

_publ_section_title
;
 Cooperative ion-exchange and self-redox process to load catalytic metal
 nanoparticles into a MOF with Johnson-type cages
;
_journal_coden_ASTM CHCOFS
_journal_issue 46
_journal_name_full
;
 Chemical Communications (Cambridge, United Kingdom)
;
_journal_page_first 6153
_journal_page_last 6156
_journal_paper_doi 10.1039/c4cc00468j
_journal_volume 50
_journal_year 2014
_chemical_formula_sum 'C82 H24 N O59 S14 Zn17'
_chemical_formula_weight 3527.15
_space_group_IT_number 139
_symmetry_cell_setting tetragonal
_symmetry_space_group_name_Hall '-I 4 2'
_symmetry_space_group_name_H-M 'I 4/m m m'
_atom_sites_solution_hydrogens geom
_atom_sites_solution_primary direct
_atom_sites_solution_secondary difmap
_audit_creation_method SHELXL-97
_cell_angle_alpha 90.00
_cell_angle_beta 90.00
_cell_angle_gamma 90.00
_cell_formula_units_Z 4
_cell_length_a 24.429(5)
_cell_length_b 24.429(5)
_cell_length_c 45.411(11)
_cell_measurement_reflns_used 29393
_cell_measurement_temperature 293(2)
_cell_measurement_theta_max 25.0313
_cell_measurement_theta_min 2.1467
_cell_volume 27100(10)
_computing_cell_refinement 'Bruker XSCANS'
_computing_data_collection 'Bruker XSCANS'
_computing_data_reduction 'Bruker SHELXTL'
_computing_molecular_graphics 'Bruker SHELXTL'
_computing_publication_material 'Bruker SHELXTL'
_computing_structure_refinement 'SHELXL-97 (Sheldrick, 1997)'
_computing_structure_solution 'SHELXS-97 (Sheldrick, 1990)'
_diffrn_ambient_temperature 293(2)
_diffrn_detector_area_resol_mean none
_diffrn_measured_fraction_theta_full 0.990
_diffrn_measured_fraction_theta_max 0.990
_diffrn_measurement_device_type 'Bruker P4'
_diffrn_measurement_method '\w scans'
_diffrn_radiation_monochromator graphite
_diffrn_radiation_source 'fine-focus sealed tube'
_diffrn_radiation_type MoK\a
_diffrn_radiation_wavelength 0.71073
_diffrn_reflns_av_R_equivalents 0.0721
_diffrn_reflns_av_sigmaI/netI 0.0380
_diffrn_reflns_limit_h_max 29
_diffrn_reflns_limit_h_min -29
_diffrn_reflns_limit_k_max 29
_diffrn_reflns_limit_k_min -26
_diffrn_reflns_limit_l_max 53
_diffrn_reflns_limit_l_min -52
_diffrn_reflns_number 86165
_diffrn_reflns_theta_full 25.05
_diffrn_reflns_theta_max 25.05
_diffrn_reflns_theta_min 2.15
_diffrn_standards_decay_% none
_diffrn_standards_interval_count none
_diffrn_standards_interval_time none
_diffrn_standards_number none
_exptl_absorpt_coefficient_mu 1.623
_exptl_absorpt_correction_T_max 1.0000
_exptl_absorpt_correction_T_min 0.7586
_exptl_absorpt_correction_type multi-scan
_exptl_crystal_colour colorless
_exptl_crystal_density_diffrn 0.864
_exptl_crystal_density_method 'not measured'
_exptl_crystal_description prism
_exptl_crystal_F_000 6916
_exptl_crystal_size_max 0.2000
_exptl_crystal_size_mid 0.2000
_exptl_crystal_size_min 0.2000
_refine_diff_density_max 2.472
_refine_diff_density_min -0.852
_refine_diff_density_rms 0.167
_refine_ls_extinction_method none
_refine_ls_goodness_of_fit_ref 1.100
_refine_ls_hydrogen_treatment none
_refine_ls_matrix_type full
_refine_ls_number_parameters 262
_refine_ls_number_reflns 6555
_refine_ls_number_restraints 1
_refine_ls_restrained_S_all 1.106
_refine_ls_R_factor_all 0.1026
_refine_ls_R_factor_gt 0.0939
_refine_ls_shift/su_max 0.009
_refine_ls_shift/su_mean 0.008
_refine_ls_structure_factor_coef Fsqd
_refine_ls_weighting_details 'calc w=1/[\s^2^(Fo^2^)+(0.2500P)^2^+0.0000P] where P=(Fo^2^+2Fc^2^)/3'
_refine_ls_weighting_scheme calc
_refine_ls_wR_factor_gt 0.2989
_refine_ls_wR_factor_ref 0.3162
_reflns_number_gt 5342
_reflns_number_total 6555
_reflns_threshold_expression >2sigma(I)
_cod_data_source_file c4cc00468j2.cif
_cod_data_source_block a
_cod_original_sg_symbol_H-M I4/mmm
_cod_database_code 7113925

loop_
_symmetry_equiv_pos_as_xyz
'x, y, z'
'-y, x, z'
'-x, -y, z'
'y, -x, z'
'x, -y, -z'
'y, x, -z'
'-x, y, -z'
'-y, -x, -z'
'x+1/2, y+1/2, z+1/2'
'-y+1/2, x+1/2, z+1/2'
'-x+1/2, -y+1/2, z+1/2'
'y+1/2, -x+1/2, z+1/2'
'x+1/2, -y+1/2, -z+1/2'
'y+1/2, x+1/2, -z+1/2'
'-x+1/2, y+1/2, -z+1/2'
'-y+1/2, -x+1/2, -z+1/2'
'-x, -y, -z'
'y, -x, -z'
'x, y, -z'
'-y, x, -z'
'-x, y, z'
'-y, -x, z'
'x, -y, z'
'y, x, z'
'-x+1/2, -y+1/2, -z+1/2'
'y+1/2, -x+1/2, -z+1/2'
'x+1/2, y+1/2, -z+1/2'
'-y+1/2, x+1/2, -z+1/2'
'-x+1/2, y+1/2, z+1/2'
'-y+1/2, -x+1/2, z+1/2'
'x+1/2, -y+1/2, z+1/2'
'y+1/2, x+1/2, z+1/2'

loop_
_atom_site_label
_atom_site_type_symbol
_atom_site_fract_x
_atom_site_fract_y
_atom_site_fract_z
_atom_site_U_iso_or_equiv
_atom_site_adp_type
_atom_site_occupancy
_atom_site_symmetry_multiplicity
_atom_site_calc_flag
_atom_site_refinement_flags
_atom_site_disorder_assembly
_atom_site_disorder_group
Zn1 Zn 0.276549(5) 0.276549(5) 0.162921(4) 0.04111(5) Uani 1 2 d S . .
Zn2 Zn 0.314291(6) 0.221409(6) 0.103319(3) 0.04879(5) Uani 1 1 d . . .
Zn3 Zn 0.196480(5) 0.196480(5) 0.123781(5) 0.04592(5) Uani 1 2 d S . .
Zn4 Zn 0.0000 0.0000 0.242090(10) 0.04670(11) Uani 0.88 8 d SP . .
S1 S 0.131950(17) 0.131950(17) 0.215520(13) 0.08156(17) Uani 1 2 d S . .
S2 S 0.23917(3) 0.0000 0.11977(2) 0.1037(3) Uani 1 2 d S . .
S3 S 0.27178(5) 0.18813(5) 0.0000 0.0655(3) Uani 0.50 2 d SP . .
S4 S 0.5000 0.23802(3) 0.135051(14) 0.07175(18) Uani 1 2 d S . .
O1 O 0.28726(12) 0.19466(11) 0.06452(5) 0.0303(7) Uani 0.25 1 d P . .
O2W O 0.32927(14) 0.24428(14) 0.06513(7) 0.0463(7) Uiso 0.25 1 d P . 1
O1W O 0.0000 0.0000 0.19671(10) 0.155(2) Uani 1 8 d S A 2
O3 O 0.08013(6) 0.08013(6) 0.29132(4) 0.1566(7) Uani 1 2 d S . 2
O4 O 0.31051(6) 0.14300(6) 0.11414(6) 0.1473(8) Uani 1 1 d . . 2
O5 O 0.05906(6) 0.05906(6) 0.24569(5) 0.1171(7) Uani 1 2 d S . 2
O6 O 0.22290(5) 0.11986(5) 0.12264(3) 0.0886(5) Uani 1 1 d . . 2
O7 O 0.38321(4) 0.23455(5) 0.12427(2) 0.0676(3) Uani 1 1 d . . 2
O8 O 0.24204(4) 0.24204(4) 0.19687(3) 0.0595(4) Uani 1 2 d S . 2
O9 O 0.35669(4) 0.27020(5) 0.16750(3) 0.0740(4) Uani 1 1 d . . 2
O10 O 0.19567(5) 0.19567(5) 0.07673(4) 0.0344(5) Uani 0.50 2 d SP . 2
O11 O 0.18891(5) 0.18891(5) 0.17005(4) 0.0988(6) Uani 1 2 d S . 2
O2 O 0.25354(3) 0.25354(3) 0.12449(2) 0.0462(3) Uani 1 2 d S . 2
C1 C 0.22175(17) 0.18270(19) 0.02528(10) 0.0498(12) Uani 0.25 1 d P . 2
C3 C 0.23701(17) 0.18859(15) 0.05993(9) 0.0317(10) Uani 0.25 1 d P . 2
C4 C 0.33620(13) 0.02976(10) 0.10388(8) 0.1693(16) Uani 1 1 d . . 2
H4A H 0.3664 0.0511 0.0990 0.203 Uiso 1 1 calc R . 2
C5 C 0.45011(7) 0.26109(9) 0.15775(4) 0.0838(6) Uani 1 1 d . . 2
C6 C 0.08492(6) 0.08492(6) 0.26398(5) 0.0751(6) Uani 1 2 d S . 2
C7 C 0.47021(8) 0.28520(12) 0.18237(5) 0.1383(10) Uani 1 1 d . . 2
H7A H 0.4487 0.2998 0.1973 0.166 Uiso 1 1 calc R . 2
C8 C 0.27032(9) 0.10841(10) 0.11764(8) 0.1261(11) Uani 1 1 d . . 2
C9 C 0.28825(11) 0.04985(10) 0.11161(7) 0.1327(11) Uani 1 1 d . . 2
C10 C 0.19026(7) 0.19026(7) 0.24890(5) 0.0739(7) Uani 1 2 d S . 2
H10A H 0.2155 0.2155 0.2559 0.089 Uiso 1 2 calc SR . 2
C11 C 0.15808(6) 0.15808(6) 0.26657(5) 0.0876(7) Uani 1 2 d S . 2
H11A H 0.1598 0.1598 0.2870 0.105 Uiso 1 2 calc SR . 2
C12 C 0.12455(6) 0.12455(6) 0.25270(5) 0.0654(6) Uani 1 2 d S . 2
C13 C 0.20523(6) 0.20523(6) 0.19268(4) 0.0534(5) Uani 1 2 d S . 2
C14 C 0.39307(6) 0.25439(6) 0.14969(3) 0.0629(4) Uani 1 1 d . . 2
C15 C 0.18113(5) 0.18113(5) 0.22118(4) 0.0538(5) Uani 1 2 d S . 2
C2 C 0.17534(18) 0.17534(18) 0.01518(11) 0.1112(18) Uani 0.50 2 d SP . 2
C20 C 0.06691(4) 0.0000 0.30977(2) 0.0070(2) Uani 1 2 d SD B 2
Zn4' Zn 0.0000 0.0000 0.25511(9) 0.0482(9) Uani 0.12 8 d SP . 2
N1 N 0.0000 0.0000 0.29856(11) 0.1061(15) Uiso 1 8 d SD . 2

loop_
_atom_site_aniso_label
_atom_site_aniso_U_11
_atom_site_aniso_U_22
_atom_site_aniso_U_33
_atom_site_aniso_U_23
_atom_site_aniso_U_13
_atom_site_aniso_U_12
Zn1 0.03682(6) 0.03682(6) 0.04971(10) 0.00080(5) 0.00080(5) -0.00297(6)
Zn2 0.04496(8) 0.04526(8) 0.05616(8) -0.00378(6) 0.00097(6) -0.00344(5)
Zn3 0.04102(6) 0.04102(6) 0.05573(11) -0.00053(5) -0.00053(5) -0.00502(7)
Zn4 0.04465(13) 0.04465(13) 0.0508(2) 0.000 0.000 0.000
S1 0.0891(2) 0.0891(2) 0.0665(3) 0.00212(17) 0.00212(17) -0.0384(3)
S2 0.0846(4) 0.0487(3) 0.1780(7) 0.000 -0.0128(5) 0.000
S3 0.0674(6) 0.0660(6) 0.0631(6) 0.000 0.000 -0.0048(5)
S4 0.0467(3) 0.0856(3) 0.0829(3) -0.0107(3) 0.000 0.000
O1 0.0327(12) 0.0412(14) 0.0169(11) -0.0089(10) -0.0058(10) -0.0076(11)
O1W 0.193(3) 0.193(3) 0.080(2) 0.000 0.000 0.000
O3 0.1888(9) 0.1888(9) 0.0921(12) 0.0111(7) 0.0111(7) -0.1300(11)
O4 0.0946(10) 0.0527(8) 0.295(2) 0.0192(11) -0.0362(12) -0.0081(7)
O5 0.1077(8) 0.1077(8) 0.1361(14) 0.0057(8) 0.0057(8) -0.0359(11)
O6 0.0808(8) 0.0476(6) 0.1373(10) 0.0040(6) -0.0075(7) -0.0044(5)
O7 0.0471(5) 0.0772(6) 0.0783(6) -0.0110(5) -0.0030(4) 0.0059(5)
O8 0.0564(4) 0.0564(4) 0.0656(7) 0.0043(4) 0.0043(4) -0.0186(6)
O9 0.0445(5) 0.0996(8) 0.0778(6) -0.0085(6) 0.0007(5) 0.0000(5)
O10 0.0441(7) 0.0441(7) 0.0151(8) -0.0026(5) -0.0026(5) -0.0131(8)
O11 0.1120(7) 0.1120(7) 0.0724(10) 0.0054(5) 0.0054(5) -0.0562(9)
O2 0.0451(4) 0.0451(4) 0.0483(6) 0.0021(3) 0.0021(3) -0.0077(5)
C1 0.042(2) 0.064(2) 0.043(2) 0.0198(17) 0.0025(16) -0.0368(15)
C3 0.0350(19) 0.0227(17) 0.0375(19) -0.0069(14) -0.0051(16) -0.0076(14)
C4 0.1045(17) 0.0593(12) 0.344(5) 0.0290(18) 0.019(2) -0.0119(12)
C5 0.0469(8) 0.1186(13) 0.0861(10) -0.0088(10) 0.0012(8) -0.0057(9)
C6 0.0792(8) 0.0792(8) 0.0668(11) -0.0049(6) -0.0049(6) -0.0288(11)
C7 0.0568(11) 0.231(2) 0.1271(15) -0.0750(14) -0.0228(10) 0.0255(14)
C8 0.0733(12) 0.0710(13) 0.234(3) 0.0086(15) -0.0379(14) -0.0022(9)
C9 0.1111(16) 0.0595(12) 0.228(3) 0.0159(16) 0.0150(19) -0.0039(12)
C10 0.0792(9) 0.0792(9) 0.0634(12) -0.0014(7) -0.0014(7) -0.0212(10)
C11 0.0952(9) 0.0952(9) 0.0724(12) -0.0017(7) -0.0017(7) -0.0494(11)
C12 0.0650(7) 0.0650(7) 0.0660(11) 0.0060(7) 0.0060(7) -0.0035(10)
C13 0.0622(6) 0.0622(6) 0.0358(8) 0.0056(5) 0.0056(5) -0.0058(9)
C14 0.0458(7) 0.0654(8) 0.0775(8) -0.0015(7) 0.0037(6) -0.0057(6)
C15 0.0532(6) 0.0532(6) 0.0550(9) 0.0094(5) 0.0094(5) -0.0138(8)
C2 0.137(3) 0.137(3) 0.060(2) 0.0313(15) 0.0313(15) -0.035(3)
C20 0.0057(4) 0.0000(4) 0.0154(4) 0.000 0.0082(3) 0.000
Zn4' 0.0287(8) 0.0287(8) 0.087(2) 0.000 0.000 0.000

loop_
_atom_type_symbol
_atom_type_description
_atom_type_scat_dispersion_real
_atom_type_scat_dispersion_imag
_atom_type_scat_source
C C 0.0033 0.0016 'International Tables Vol C Tables 4.2.6.8 and 6.1.1.4'
H H 0.0000 0.0000 'International Tables Vol C Tables 4.2.6.8 and 6.1.1.4'
N N 0.0061 0.0033 'International Tables Vol C Tables 4.2.6.8 and 6.1.1.4'
O O 0.0106 0.0060 'International Tables Vol C Tables 4.2.6.8 and 6.1.1.4'
Zn Zn 0.2839 1.4301 'International Tables Vol C Tables 4.2.6.8 and 6.1.1.4'
S S 0.1246 0.1234 'International Tables Vol C Tables 4.2.6.8 and 6.1.1.4'

loop_
_geom_angle_atom_site_label_1
_geom_angle_atom_site_label_2
_geom_angle_atom_site_label_3
_geom_angle
_geom_angle_site_symmetry_1
_geom_angle_site_symmetry_3
O2 Zn1 O8 117.79(5) . .
O2 Zn1 O9 111.31(4) . 24
O8 Zn1 O9 108.15(4) . 24
O2 Zn1 O9 111.31(4) . .
O8 Zn1 O9 108.15(4) . .
O9 Zn1 O9 98.32(7) 24 .
O2W Zn2 O2 119.52(11) . .
O2W Zn2 O7 103.57(11) . .
O2 Zn2 O7 110.56(5) . .
O2W Zn2 O4 122.12(13) . .
O2 Zn2 O4 103.50(6) . .
O7 Zn2 O4 94.48(6) . .
O2W Zn2 O1 48.58(13) . .
O2 Zn2 O1 108.57(9) . .
O7 Zn2 O1 140.15(9) . .
O4 Zn2 O1 83.49(10) . .
O2W Zn2 Zn3 121.61(11) . .
O2 Zn2 Zn3 38.26(3) . .
O7 Zn2 Zn3 133.42(3) . .
O4 Zn2 Zn3 71.98(5) . .
O1 Zn2 Zn3 83.82(8) . .
O2 Zn3 O6 115.99(4) . 24
O2 Zn3 O6 115.99(4) . .
O6 Zn3 O6 127.97(7) 24 .
O2 Zn3 O11 96.16(5) . .
O6 Zn3 O11 88.39(5) 24 .
O6 Zn3 O11 88.39(5) . .
O2 Zn3 O10 91.69(6) . .
O6 Zn3 O10 88.17(5) 24 .
O6 Zn3 O10 88.17(5) . .
O11 Zn3 O10 172.15(7) . .
O2 Zn3 Zn2 37.418(16) . .
O6 Zn3 Zn2 144.04(4) 24 .
O6 Zn3 Zn2 82.80(4) . .
O11 Zn3 Zn2 113.43(4) . .
O10 Zn3 Zn2 73.10(4) . .
O2 Zn3 Zn2 37.418(16) . 24
O6 Zn3 Zn2 82.80(4) 24 24
O6 Zn3 Zn2 144.04(4) . 24
O11 Zn3 Zn2 113.43(4) . 24
O10 Zn3 Zn2 73.10(4) . 24
Zn2 Zn3 Zn2 62.675(7) . 24
Zn4' Zn4 O5 85.42(6) . .
Zn4' Zn4 O5 85.42(6) . 4
O5 Zn4 O5 89.635(10) . 4
Zn4' Zn4 O5 85.42(6) . 3
O5 Zn4 O5 170.84(12) . 3
O5 Zn4 O5 89.635(10) 4 3
Zn4' Zn4 O5 85.42(6) . 2
O5 Zn4 O5 89.635(10) . 2
O5 Zn4 O5 170.84(12) 4 2
O5 Zn4 O5 89.634(10) 3 2
Zn4' Zn4 O1W 180.000(1) . .
O5 Zn4 O1W 94.58(6) . .
O5 Zn4 O1W 94.58(6) 4 .
O5 Zn4 O1W 94.58(6) 3 .
O5 Zn4 O1W 94.58(6) 2 .
C12 S1 C15 90.01(10) . .
C9 S2 C9 88.28(17) . 23
C1 S3 C1 86.1(3) 19 .
C5 S4 C5 92.10(13) 21_655 .
C3 O1 O2W 136.5(3) . .
C3 O1 Zn2 120.7(2) . .
O2W O1 Zn2 61.32(14) . .
O1 O2W Zn2 70.10(15) . .
C8 O4 Zn2 133.77(15) . .
C6 O5 Zn4 141.66(18) . .
C6 O5 Zn4' 125.2(2) . .
Zn4 O5 Zn4' 16.42(11) . .
C8 O6 Zn3 122.27(14) . .
C14 O7 Zn2 131.60(10) . .
C13 O8 Zn1 119.20(11) . .
C14 O9 Zn1 130.88(10) . .
C3 O10 C3 81.8(4) 24 .
C3 O10 Zn3 126.2(2) 24 .
C3 O10 Zn3 126.2(2) . .
C13 O11 Zn3 144.15(16) . .
Zn1 O2 Zn2 110.26(4) . 24
Zn1 O2 Zn2 110.26(4) . .
Zn2 O2 Zn2 112.05(5) 24 .
Zn1 O2 Zn3 115.43(5) . .
Zn2 O2 Zn3 104.32(4) 24 .
Zn2 O2 Zn3 104.32(4) . .
C2 C1 C1 56.9(3) . 24
C2 C1 C3 125.7(4) . .
C1 C1 C3 95.7(2) 24 .
C2 C1 S3 115.1(4) . .
C1 C1 S3 117.26(16) 24 .
C3 C1 S3 119.2(3) . .
O1 C3 O10 131.2(4) . .
O1 C3 C1 113.3(3) . .
O10 C3 C1 114.2(3) . .
O1 C3 C3 127.5(2) . 24
O10 C3 C3 49.10(18) . 24
C1 C3 C3 84.3(2) . 24
C9 C4 C4 111.87(15) . 23
C9 C4 H4A 124.1 . .
C4 C4 H4A 124.1 23 .
C7 C5 C14 127.24(17) . .
C7 C5 S4 112.71(14) . .
C14 C5 S4 120.04(14) . .
O5 C6 O3 125.3(2) . .
O5 C6 C12 116.6(2) . .
O3 C6 C12 118.1(2) . .
C5 C7 C7 111.23(11) . 21_655
C5 C7 H7A 124.4 . .
C7 C7 H7A 124.4 21_655 .
O6 C8 O4 126.3(2) . .
O6 C8 C9 121.7(2) . .
O4 C8 C9 111.7(2) . .
C4 C9 C8 130.9(2) . .
C4 C9 S2 113.99(19) . .
C8 C9 S2 114.80(19) . .
C15 C10 C11 111.7(2) . .
C15 C10 H10A 124.1 . .
C11 C10 H10A 124.1 . .
C12 C11 C10 115.6(2) . .
C12 C11 H11A 122.2 . .
C10 C11 H11A 122.2 . .
C11 C12 C6 130.9(2) . .
C11 C12 S1 109.93(17) . .
C6 C12 S1 119.12(16) . .
O11 C13 O8 127.27(18) . .
O11 C13 C15 118.48(19) . .
O8 C13 C15 114.24(15) . .
O9 C14 O7 124.30(13) . .
O9 C14 C5 118.71(14) . .
O7 C14 C5 116.93(14) . .
C10 C15 C13 133.17(18) . .
C10 C15 S1 112.67(16) . .
C13 C15 S1 114.16(13) . .
C1 C2 C1 66.1(5) . 24
C1 C2 C2 111.8(3) . 19
C1 C2 C2 111.8(3) 24 19
Zn4 Zn4' N1 180.000(1) . .
Zn4 Zn4' O5 78.16(12) . .
N1 Zn4' O5 101.84(12) . .
Zn4 Zn4' O5 78.16(12) . 4
N1 Zn4' O5 101.84(12) . 4
O5 Zn4' O5 87.59(5) . 4
Zn4 Zn4' O5 78.16(12) . 3
N1 Zn4' O5 101.84(12) . 3
O5 Zn4' O5 156.3(2) . 3
O5 Zn4' O5 87.59(5) 4 3
Zn4 Zn4' O5 78.16(12) . 2
N1 Zn4' O5 101.84(12) . 2
O5 Zn4' O5 87.59(5) . 2
O5 Zn4' O5 156.3(2) 4 2
O5 Zn4' O5 87.59(5) 3 2
C20 N1 C20 84.92(9) 2 .
C20 N1 C20 145.4(3) 2 4
C20 N1 C20 84.92(9) . 4
C20 N1 C20 84.92(9) 2 3
C20 N1 C20 145.4(3) . 3
C20 N1 C20 84.92(9) 4 3
C20 N1 Zn4' 107.30(16) 2 .
C20 N1 Zn4' 107.30(16) . .
C20 N1 Zn4' 107.30(16) 4 .
C20 N1 Zn4' 107.30(16) 3 .

loop_
_geom_bond_atom_site_label_1
_geom_bond_atom_site_label_2
_geom_bond_distance
_geom_bond_site_symmetry_2
Zn1 O2 1.9177(11) .
Zn1 O8 1.9490(13) .
Zn1 O9 1.9749(11) 24
Zn1 O9 1.9749(11) .
Zn2 O2W 1.858(3) .
Zn2 O2 1.9347(7) .
Zn2 O7 1.9603(11) .
Zn2 O4 1.9796(16) .
Zn2 O1 1.992(2) .
Zn2 Zn3 3.0850(6) .
Zn3 O2 1.9715(12) .
Zn3 O6 1.9805(13) 24
Zn3 O6 1.9805(13) .
Zn3 O11 2.1173(19) .
Zn3 O10 2.1368(19) .
Zn3 Zn2 3.0850(6) 24
Zn4 Zn4' 0.591(4) .
Zn4 O5 2.047(2) .
Zn4 O5 2.047(2) 4
Zn4 O5 2.047(2) 3
Zn4 O5 2.047(2) 2
Zn4 O1W 2.061(5) .
S1 C12 1.708(2) .
S1 C15 1.7183(19) .
S2 C9 1.749(3) .
S2 C9 1.749(3) 23
S3 C1 1.682(4) 19
S3 C1 1.682(4) .
S4 C5 1.6927(19) 21_655
S4 C5 1.6927(18) .
O1 C3 1.254(5) .
O1 O2W 1.588(4) .
O3 C6 1.252(3) .
O4 C8 1.305(3) .
O5 C6 1.220(3) .
O5 Zn4' 2.085(2) .
O6 C8 1.213(3) .
O7 C14 1.2749(19) .
O8 C13 1.286(2) .
O9 C14 1.2622(18) .
O10 C3 1.277(4) 24
O10 C3 1.277(4) .
O11 C13 1.172(3) .
O2 Zn2 1.9347(7) 24
C1 C2 1.236(6) .
C1 C1 1.349(9) 24
C1 C3 1.624(6) .
C3 C3 1.673(8) 24
C4 C9 1.317(4) .
C4 C4 1.454(5) 23
C4 H4A 0.9300 .
C5 C7 1.356(3) .
C5 C14 1.450(2) .
C6 C12 1.462(3) .
C7 C7 1.455(4) 21_655
C7 H7A 0.9300 .
C8 C9 1.521(3) .
C10 C15 1.298(3) .
C10 C11 1.371(3) .
C10 H10A 0.9300 .
C11 C12 1.318(3) .
C11 H11A 0.9300 .
C13 C15 1.539(3) .
C2 C1 1.236(6) 24
C2 C2 1.379(10) 19
C20 N1 1.7120(17) .
Zn4' N1 1.973(6) .
Zn4' O5 2.085(2) 4
Zn4' O5 2.085(2) 3
Zn4' O5 2.085(2) 2
N1 C20 1.7120(17) 2
N1 C20 1.7120(17) 4
N1 C20 1.7120(17) 3
